data_4127628
loop_
_publ_author_name
'Zhang, Qinglong'
'Yu, Huimin'
'Shen, Lulu'
'Tang, Tianhua'
'Dong, Dongfang'
'Chai, Weiwei'
'Zi, Weiwei'

_publ_section_title
;
 Stereodivergent Coupling of 1,3-Dienes with Aldimine Esters Enabled by
 Synergistic Pd and Cu Catalysis.
;
_journal_issue 37
_journal_name_full 'Journal of the American Chemical Society'
_journal_page_first 14554
_journal_page_last 14559
_journal_paper_doi 10.1021/jacs.9b07600
_journal_volume 141
_journal_year 2019
_chemical_absolute_configuration ad
_chemical_formula_moiety 'C14 H18 Cl N O2'
_chemical_formula_sum 'C14 H18 Cl N O2'
_chemical_formula_weight 267.74
_space_group_crystal_system orthorhombic
_space_group_IT_number 19
_space_group_name_Hall 'P 2ac 2ab'
_space_group_name_H-M_alt 'P 21 21 21'
_symmetry_space_group_name_Hall 'P 2ac 2ab'
_symmetry_space_group_name_H-M 'P 21 21 21'
_atom_sites_solution_hydrogens mixed
_atom_sites_solution_primary direct
_audit_creation_date 2019-06-11
_audit_creation_method
;
Olex2 1.2
(compiled 2018.05.29 svn.r3508 for OlexSys, GUI svn.r5506)
;
_audit_update_record
;
????
;
_cell_angle_alpha 90
_cell_angle_beta 90
_cell_angle_gamma 90
_cell_formula_units_Z 4
_cell_length_a 5.7511(12)
_cell_length_b 7.4747(15)
_cell_length_c 32.771(7)
_cell_measurement_reflns_used 3746
_cell_measurement_temperature 113.15
_cell_measurement_theta_max 27.9143
_cell_measurement_theta_min 2.4861
_cell_volume 1408.8(5)
_computing_cell_refinement 'CrystalClear (Rigaku Inc., 2008)'
_computing_data_collection 'CrystalClear (Rigaku Inc., 2008)'
_computing_data_reduction 'CrystalClear (Rigaku Inc., 2008)'
_computing_molecular_graphics 'Olex2 (Dolomanov et al., 2009)'
_computing_publication_material 'Olex2 (Dolomanov et al., 2009)'
_computing_structure_refinement 'ShelXL (Sheldrick, 2015)'
_computing_structure_solution 'ShelXS (Sheldrick, 2008)'
_diffrn_ambient_temperature 113.15
_diffrn_measured_fraction_theta_full 0.999
_diffrn_measured_fraction_theta_max 0.998
_diffrn_measurement_device_type 'Rigaku Saturn 70'
_diffrn_measurement_method '\w scans'
_diffrn_radiation_monochromator confocal
_diffrn_radiation_type MoK\a
_diffrn_radiation_wavelength 0.71073
_diffrn_reflns_av_R_equivalents 0.0586
_diffrn_reflns_av_unetI/netI 0.0510
_diffrn_reflns_Laue_measured_fraction_full 0.999
_diffrn_reflns_Laue_measured_fraction_max 0.998
_diffrn_reflns_limit_h_max 7
_diffrn_reflns_limit_h_min -7
_diffrn_reflns_limit_k_max 9
_diffrn_reflns_limit_k_min -8
_diffrn_reflns_limit_l_max 43
_diffrn_reflns_limit_l_min -43
_diffrn_reflns_number 13074
_diffrn_reflns_point_group_measured_fraction_full 0.999
_diffrn_reflns_point_group_measured_fraction_max 0.999
_diffrn_reflns_theta_full 25.242
_diffrn_reflns_theta_max 27.868
_diffrn_reflns_theta_min 2.486
_diffrn_standards_decay_% 0
_diffrn_standards_interval_count 0
_diffrn_standards_interval_time 0
_diffrn_standards_number 0
_exptl_absorpt_coefficient_mu 0.265
_exptl_absorpt_correction_T_max 1.0000
_exptl_absorpt_correction_T_min 0.8501
_exptl_absorpt_correction_type multi-scan
_exptl_absorpt_process_details 'CrystalClear(Rigaku, 2008)'
_exptl_crystal_colour colourless
_exptl_crystal_colour_primary colourless
_exptl_crystal_density_diffrn 1.262
_exptl_crystal_description prism
_exptl_crystal_F_000 568
_exptl_crystal_size_max 0.2
_exptl_crystal_size_mid 0.18
_exptl_crystal_size_min 0.12
_refine_diff_density_max 0.250
_refine_diff_density_min -0.249
_refine_diff_density_rms 0.049
_refine_ls_abs_structure_details
;
 Flack x determined using 904 quotients [(I+)-(I-)]/[(I+)+(I-)]
 (Parsons, Flack and Wagner, Acta Cryst. B69 (2013) 249-259).
;
_refine_ls_abs_structure_Flack 0.10(5)
_refine_ls_extinction_coef 0.077(6)
_refine_ls_extinction_expression Fc^*^=kFc[1+0.001xFc^2^\l^3^/sin(2\q)]^-1/4^
_refine_ls_extinction_method 'SHELXL-2018/3 (Sheldrick 2018)'
_refine_ls_goodness_of_fit_ref 1.039
_refine_ls_hydrogen_treatment mixed
_refine_ls_matrix_type full
_refine_ls_number_parameters 173
_refine_ls_number_reflns 3356
_refine_ls_number_restraints 0
_refine_ls_restrained_S_all 1.039
_refine_ls_R_factor_all 0.0525
_refine_ls_R_factor_gt 0.0453
_refine_ls_shift/su_max 0.001
_refine_ls_shift/su_mean 0.000
_refine_ls_structure_factor_coef Fsqd
_refine_ls_weighting_details 'w=1/[\s^2^(Fo^2^)+(0.0453P)^2^+0.1793P] where P=(Fo^2^+2Fc^2^)/3'
_refine_ls_weighting_scheme calc
_refine_ls_wR_factor_gt 0.0975
_refine_ls_wR_factor_ref 0.1022
_reflns_Friedel_coverage 0.690
_reflns_Friedel_fraction_full 0.999
_reflns_Friedel_fraction_max 0.999
_reflns_number_gt 2926
_reflns_number_total 3356
_reflns_threshold_expression 'I > 2\s(I)'
_cod_data_source_file ja9b07600_si_002.cif
_cod_data_source_block r20190606c1
_cod_database_code 4127628
_shelx_shelxl_version_number 2018/3
_shelx_space_group_comment
;
The symmetry employed for this shelxl refinement is uniquely defined
by the following loop, which should always be used as a source of
symmetry information in preference to the above space-group names.
They are only intended as comments.
;
_shelx_estimated_absorpt_t_max 0.969
_shelx_estimated_absorpt_t_min 0.949
_olex2_refinement_description
;
1. Fixed Uiso
 At 1.2 times of:
  All C(H) groups, All N(H,H) groups
 At 1.5 times of:
  All C(H,H,H) groups
2.a Ternary CH refined with riding coordinates:
 C9(H9)
2.b Aromatic/amide H refined with riding coordinates:
 C1(H1), C2(H2), C4(H4), C5(H5), C7(H7), C8(H8)
2.c Idealised Me refined as rotating group:
 C10(H10A,H10B,H10C), C12(H12A,H12B,H12C), C14(H14A,H14B,H14C)
;
_olex2_submission_special_instructions 'No special instructions were received'

loop_
_space_group_symop_operation_xyz
'x, y, z'
'-x+1/2, -y, z+1/2'
'x+1/2, -y+1/2, -z'
'-x, y+1/2, -z+1/2'

loop_
_atom_site_label
_atom_site_type_symbol
_atom_site_fract_x
_atom_site_fract_y
_atom_site_fract_z
_atom_site_U_iso_or_equiv
_atom_site_adp_type
_atom_site_occupancy
_atom_site_site_symmetry_order
_atom_site_calc_flag
_atom_site_refinement_flags_posn
Cl1 Cl 0.37078(13) 0.56472(11) -0.10618(2) 0.0451(3) Uani 1 1 d .
O1 O 0.5424(3) 0.4557(3) 0.24287(5) 0.0432(6) Uani 1 1 d .
O2 O 0.1701(3) 0.4989(3) 0.22612(5) 0.0354(5) Uani 1 1 d .
N1 N 0.6956(4) 0.5142(4) 0.16506(8) 0.0356(6) Uani 1 1 d .
H1A H 0.769(6) 0.490(4) 0.1875(10) 0.043 Uiso 1 1 d R
H1B H 0.735(7) 0.598(5) 0.1605(11) 0.043 Uiso 1 1 d R
C1 C 0.4511(4) 0.4203(4) 0.01019(8) 0.0287(6) Uani 1 1 d .
H1 H 0.564729 0.358571 0.025842 0.034 Uiso 1 1 calc R
C2 C 0.4873(4) 0.4437(4) -0.03129(7) 0.0292(6) Uani 1 1 d .
H2 H 0.624993 0.400098 -0.043860 0.035 Uiso 1 1 calc R
C3 C 0.3201(5) 0.5315(4) -0.05416(7) 0.0300(6) Uani 1 1 d .
C4 C 0.1186(5) 0.5948(4) -0.03660(8) 0.0311(6) Uani 1 1 d .
H4 H 0.003933 0.653446 -0.052625 0.037 Uiso 1 1 calc R
C5 C 0.0868(4) 0.5708(4) 0.00522(8) 0.0294(6) Uani 1 1 d .
H5 H -0.051666 0.614158 0.017558 0.035 Uiso 1 1 calc R
C6 C 0.2521(4) 0.4850(3) 0.02954(8) 0.0258(5) Uani 1 1 d .
C7 C 0.2091(4) 0.4647(3) 0.07371(7) 0.0285(6) Uani 1 1 d .
H7 H 0.055725 0.487843 0.083087 0.034 Uiso 1 1 calc R
C8 C 0.3655(4) 0.4170(4) 0.10159(7) 0.0285(5) Uani 1 1 d .
H8 H 0.520852 0.399132 0.092644 0.034 Uiso 1 1 calc R
C9 C 0.3153(5) 0.3891(3) 0.14610(7) 0.0273(6) Uani 1 1 d .
H9 H 0.144492 0.404594 0.150563 0.033 Uiso 1 1 calc R
C10 C 0.3821(6) 0.1978(4) 0.15854(9) 0.0425(7) Uani 1 1 d .
H10A H 0.298150 0.112046 0.141377 0.064 Uiso 1 1 calc GR
H10B H 0.340938 0.178181 0.187211 0.064 Uiso 1 1 calc GR
H10C H 0.549906 0.181080 0.154971 0.064 Uiso 1 1 calc GR
C11 C 0.4458(4) 0.5298(4) 0.17247(7) 0.0251(5) Uani 1 1 d .
C12 C 0.3591(5) 0.7182(4) 0.16297(8) 0.0318(6) Uani 1 1 d .
H12A H 0.430176 0.803394 0.181982 0.048 Uiso 1 1 calc GR
H12B H 0.189590 0.722247 0.165872 0.048 Uiso 1 1 calc GR
H12C H 0.401882 0.750099 0.134947 0.048 Uiso 1 1 calc GR
C13 C 0.3973(4) 0.4903(4) 0.21770(7) 0.0283(5) Uani 1 1 d .
C14 C 0.1077(5) 0.4630(6) 0.26831(8) 0.0529(9) Uani 1 1 d .
H14A H 0.171705 0.346963 0.276566 0.079 Uiso 1 1 calc GR
H14B H -0.061959 0.460594 0.270956 0.079 Uiso 1 1 calc GR
H14C H 0.171430 0.557150 0.285861 0.079 Uiso 1 1 calc GR

loop_
_atom_site_aniso_label
_atom_site_aniso_U_11
_atom_site_aniso_U_22
_atom_site_aniso_U_33
_atom_site_aniso_U_23
_atom_site_aniso_U_13
_atom_site_aniso_U_12
Cl1 0.0471(4) 0.0577(5) 0.0306(3) 0.0093(3) 0.0019(3) 0.0029(4)
O1 0.0281(10) 0.0704(16) 0.0310(9) 0.0069(10) -0.0079(8) 0.0041(11)
O2 0.0234(9) 0.0591(13) 0.0236(8) 0.0053(8) -0.0002(7) 0.0006(9)
N1 0.0241(11) 0.0478(16) 0.0350(12) 0.0017(12) 0.0011(9) -0.0030(11)
C1 0.0274(13) 0.0274(14) 0.0313(12) -0.0014(11) -0.0039(10) 0.0047(11)
C2 0.0280(13) 0.0280(13) 0.0318(12) -0.0025(12) 0.0029(10) 0.0037(11)
C3 0.0353(14) 0.0284(14) 0.0262(11) 0.0005(10) -0.0034(10) -0.0043(12)
C4 0.0265(13) 0.0320(14) 0.0348(13) 0.0007(11) -0.0073(11) 0.0023(12)
C5 0.0261(13) 0.0289(13) 0.0331(12) -0.0062(11) -0.0023(10) 0.0039(12)
C6 0.0258(12) 0.0220(12) 0.0297(11) -0.0029(10) -0.0022(9) -0.0009(10)
C7 0.0273(12) 0.0275(14) 0.0308(12) -0.0062(11) 0.0013(10) 0.0010(11)
C8 0.0255(12) 0.0305(13) 0.0295(12) -0.0042(10) 0.0021(10) 0.0015(11)
C9 0.0262(13) 0.0273(14) 0.0284(12) -0.0006(10) -0.0003(10) -0.0005(10)
C10 0.058(2) 0.0309(15) 0.0388(15) 0.0008(12) -0.0050(15) 0.0031(16)
C11 0.0209(11) 0.0302(14) 0.0240(11) 0.0006(10) -0.0006(9) 0.0004(10)
C12 0.0369(15) 0.0278(13) 0.0309(13) 0.0002(11) 0.0002(12) -0.0010(12)
C13 0.0240(12) 0.0331(14) 0.0276(11) 0.0004(10) -0.0013(10) 0.0000(11)
C14 0.0320(15) 0.100(3) 0.0268(12) 0.0098(16) 0.0038(11) -0.0047(19)

loop_
_atom_type_symbol
_atom_type_description
_atom_type_scat_dispersion_real
_atom_type_scat_dispersion_imag
_atom_type_scat_source
C C 0.0033 0.0016 'International Tables Vol C Tables 4.2.6.8 and 6.1.1.4'
H H 0.0000 0.0000 'International Tables Vol C Tables 4.2.6.8 and 6.1.1.4'
Cl Cl 0.1484 0.1585 'International Tables Vol C Tables 4.2.6.8 and 6.1.1.4'
N N 0.0061 0.0033 'International Tables Vol C Tables 4.2.6.8 and 6.1.1.4'
O O 0.0106 0.0060 'International Tables Vol C Tables 4.2.6.8 and 6.1.1.4'

loop_
_geom_angle_atom_site_label_1
_geom_angle_atom_site_label_2
_geom_angle_atom_site_label_3
_geom_angle
C13 O2 C14 115.39(19)
H1A N1 H1B 102(4)
C11 N1 H1A 111(2)
C11 N1 H1B 107(3)
C2 C1 H1 119.2
C2 C1 C6 121.7(2)
C6 C1 H1 119.2
C1 C2 H2 120.5
C3 C2 C1 119.1(2)
C3 C2 H2 120.5
C2 C3 Cl1 118.7(2)
C4 C3 Cl1 119.9(2)
C4 C3 C2 121.4(2)
C3 C4 H4 120.8
C3 C4 C5 118.5(2)
C5 C4 H4 120.8
C4 C5 H5 119.0
C4 C5 C6 122.1(2)
C6 C5 H5 119.0
C1 C6 C5 117.3(2)
C1 C6 C7 123.2(2)
C5 C6 C7 119.5(2)
C6 C7 H7 117.0
C8 C7 C6 126.0(2)
C8 C7 H7 117.0
C7 C8 H8 117.5
C7 C8 C9 125.1(2)
C9 C8 H8 117.5
C8 C9 H9 108.3
C8 C9 C10 109.8(2)
C8 C9 C11 110.7(2)
C10 C9 H9 108.3
C10 C9 C11 111.2(2)
C11 C9 H9 108.3
C9 C10 H10A 109.5
C9 C10 H10B 109.5
C9 C10 H10C 109.5
H10A C10 H10B 109.5
H10A C10 H10C 109.5
H10B C10 H10C 109.5
N1 C11 C9 109.2(2)
N1 C11 C12 111.1(2)
N1 C11 C13 108.87(19)
C12 C11 C9 110.7(2)
C12 C11 C13 108.3(2)
C13 C11 C9 108.6(2)
C11 C12 H12A 109.5
C11 C12 H12B 109.5
C11 C12 H12C 109.5
H12A C12 H12B 109.5
H12A C12 H12C 109.5
H12B C12 H12C 109.5
O1 C13 O2 123.2(2)
O1 C13 C11 125.3(2)
O2 C13 C11 111.55(19)
O2 C14 H14A 109.5
O2 C14 H14B 109.5
O2 C14 H14C 109.5
H14A C14 H14B 109.5
H14A C14 H14C 109.5
H14B C14 H14C 109.5

loop_
_geom_bond_atom_site_label_1
_geom_bond_atom_site_label_2
_geom_bond_distance
Cl1 C3 1.747(2)
O1 C13 1.202(3)
O2 C13 1.337(3)
O2 C14 1.453(3)
N1 H1A 0.87(3)
N1 H1B 0.68(4)
N1 C11 1.461(3)
C1 H1 0.9500
C1 C2 1.387(3)
C1 C6 1.395(3)
C2 H2 0.9500
C2 C3 1.385(4)
C3 C4 1.378(4)
C4 H4 0.9500
C4 C5 1.394(3)
C5 H5 0.9500
C5 C6 1.396(3)
C6 C7 1.476(3)
C7 H7 0.9500
C7 C8 1.331(4)
C8 H8 0.9500
C8 C9 1.501(3)
C9 H9 1.0000
C9 C10 1.536(4)
C9 C11 1.554(3)
C10 H10A 0.9800
C10 H10B 0.9800
C10 H10C 0.9800
C11 C12 1.526(4)
C11 C13 1.537(3)
C12 H12A 0.9800
C12 H12B 0.9800
C12 H12C 0.9800
C14 H14A 0.9800
C14 H14B 0.9800
C14 H14C 0.9800

loop_
_geom_hbond_atom_site_label_D
_geom_hbond_atom_site_label_H
_geom_hbond_atom_site_label_A
_geom_hbond_distance_DH
_geom_hbond_distance_HA
_geom_hbond_distance_DA
_geom_hbond_angle_DHA
_geom_hbond_site_symmetry_A
_geom_hbond_publ_flag
N1 H1A O1 0.87(3) 2.25(3) 2.733(3) 115(3) . yes
C14 H14B O1 0.98 2.45 3.357(4) 152.9 1_455 yes

loop_
_geom_torsion_atom_site_label_1
_geom_torsion_atom_site_label_2
_geom_torsion_atom_site_label_3
_geom_torsion_atom_site_label_4
_geom_torsion
Cl1 C3 C4 C5 -178.1(2)
N1 C11 C13 O1 1.3(4)
N1 C11 C13 O2 -178.7(2)
C1 C2 C3 Cl1 178.5(2)
C1 C2 C3 C4 -0.4(4)
C1 C6 C7 C8 14.0(4)
C2 C1 C6 C5 1.6(4)
C2 C1 C6 C7 -179.2(3)
C2 C3 C4 C5 0.8(4)
C3 C4 C5 C6 0.0(4)
C4 C5 C6 C1 -1.1(4)
C4 C5 C6 C7 179.6(2)
C5 C6 C7 C8 -166.8(3)
C6 C1 C2 C3 -0.9(4)
C6 C7 C8 C9 -177.1(2)
C7 C8 C9 C10 121.8(3)
C7 C8 C9 C11 -115.0(3)
C8 C9 C11 N1 -59.0(3)
C8 C9 C11 C12 63.7(3)
C8 C9 C11 C13 -177.5(2)
C9 C11 C13 O1 120.0(3)
C9 C11 C13 O2 -59.9(3)
C10 C9 C11 N1 63.4(3)
C10 C9 C11 C12 -174.0(2)
C10 C9 C11 C13 -55.2(3)
C12 C11 C13 O1 -119.7(3)
C12 C11 C13 O2 60.3(3)
C14 O2 C13 O1 -0.1(4)
C14 O2 C13 C11 179.9(2)
